data_7000102
loop_
_publ_author_name
'Marchant, Sarah'
'Tang, Christina Y.'
'Downs, Anthony J.'
'Greene, Tim M.'
'Himmel, Hans-J\"org'
'Parsons, Simon'

_publ_section_title
;
 Synthesis and structural characterisation of primary amine adducts of
 gallane, RH2N.GaH3, and of their decomposition products, [RHNGaH2]n(R
 = Me, n= 3; R =tBu, n= 2).
;
_journal_issue 20
_journal_name_full 'Dalton transactions (Cambridge, England : 2003)'
_journal_page_first 3281
_journal_page_last 3290
_journal_paper_doi 10.1039/b508057f
_journal_year 2005
_chemical_formula_moiety 'C8 H24 Ga2 N2'
_chemical_formula_sum 'C8 H24 Ga2 N2'
_chemical_formula_weight 287.73
_space_group_IT_number 56
_symmetry_cell_setting orthorhombic
_symmetry_space_group_name_Hall '-P 2ab 2ac'
_symmetry_space_group_name_H-M 'P c c n'
_atom_sites_solution_hydrogens geom
_atom_sites_solution_primary Patterson
_audit_creation_date 05-05-06
_audit_creation_method CRYSTALS_ver_12.80
_cell_angle_alpha 90
_cell_angle_beta 90
_cell_angle_gamma 90
_cell_formula_units_Z 4
_cell_length_a 10.0630(15)
_cell_length_b 16.964(2)
_cell_length_c 7.9590(11)
_cell_measurement_reflns_used 3025
_cell_measurement_temperature 150
_cell_measurement_theta_max 29
_cell_measurement_theta_min 2
_cell_volume 1358.7(3)
_computing_cell_refinement 'SAINT (Siemens ,1995)'
_computing_data_collection 'SMART (Siemens, 1993)'
_computing_data_reduction 'SAINT (Siemens ,1995)'
_computing_molecular_graphics 'CAMERON (Watkin et al., 1996)'
_computing_publication_material 'CRYSTALS (Betteridge et al., 2003)'
_computing_structure_refinement 'CRYSTALS (Betteridge et al., 2003)'
_computing_structure_solution 'DIRDIF-96 (Beurskens et al., 1996)'
_diffrn_ambient_temperature 150
_diffrn_measured_fraction_theta_full 0.998
_diffrn_measured_fraction_theta_max 0.942
_diffrn_measurement_device_type 'Bruker SMART'
_diffrn_measurement_method '\f & \w scans'
_diffrn_radiation_monochromator graphite
_diffrn_radiation_type 'Mo K\a'
_diffrn_radiation_wavelength 0.71073
_diffrn_reflns_av_R_equivalents 0.023
_diffrn_reflns_limit_h_max 12
_diffrn_reflns_limit_h_min -13
_diffrn_reflns_limit_k_max 23
_diffrn_reflns_limit_k_min -22
_diffrn_reflns_limit_l_max 10
_diffrn_reflns_limit_l_min -7
_diffrn_reflns_number 8661
_diffrn_reflns_theta_full 27.444
_diffrn_reflns_theta_max 28.888
_diffrn_reflns_theta_min 2.353
_diffrn_standards_number 0
_exptl_absorpt_coefficient_mu 3.929
_exptl_absorpt_correction_T_max 0.53
_exptl_absorpt_correction_T_min 0.42
_exptl_absorpt_correction_type multi-scan
_exptl_absorpt_process_details 'SADABS (Siemens, 1996)'
_exptl_crystal_colour colourless
_exptl_crystal_density_diffrn 1.407
_exptl_crystal_description block
_exptl_crystal_F_000 592
_exptl_crystal_size_max 0.28
_exptl_crystal_size_mid 0.28
_exptl_crystal_size_min 0.16
_refine_diff_density_max 0.92
_refine_diff_density_min -1.41
_refine_ls_extinction_method None
_refine_ls_goodness_of_fit_ref 1.0699
_refine_ls_hydrogen_treatment noref
_refine_ls_matrix_type full
_refine_ls_number_parameters 55
_refine_ls_number_reflns 1689
_refine_ls_number_restraints 3
_refine_ls_R_factor_all 0.0767
_refine_ls_R_factor_gt 0.0604
_refine_ls_shift/su_max 0.000038
_refine_ls_structure_factor_coef Fsqd
_refine_ls_weighting_details
;
w=1/[\s^2^(F^2^) + 0.05 + 3.53P]
where P=(max(Fo^2^,0) + 2Fc^2^)/3
;
_refine_ls_weighting_scheme calc
_refine_ls_wR_factor_all 0.1362
_refine_ls_wR_factor_gt 0.1294
_refine_ls_wR_factor_ref 0.1362
_reflns_limit_h_max 13
_reflns_limit_h_min 0
_reflns_limit_k_max 23
_reflns_limit_k_min 0
_reflns_limit_l_max 10
_reflns_limit_l_min 0
_reflns_number_gt 1346
_reflns_number_total 1693
_reflns_threshold_expression I>2.00u(I)
_oxford_diffrn_Wilson_B_factor 0.00
_oxford_diffrn_Wilson_scale 0.00
_oxford_refine_ls_scale 0.2712(5)
_oxford_structure_analysis_title 'TBUGA2 in Pccn'
_cod_data_source_file b508057f.txt
_cod_data_source_block tbuga2
_cod_depositor_comments
;
The following automatic conversions were performed:
'_symmetry_cell_setting' value 'Orthorhombic' changed to 'orthorhombic'
according to '/home/saulius/struct/CIF-dictionaries/cif_core.dic'
dictionary named 'cif_core.dic' version 2.4.1 from 2010-06-29.

Automatic conversion script
Id: cif_fix_enum 1527 2010-12-29 10:47:43Z saulius 
;
_cod_original_sg_symbol_H-M 'P c c n '
_cod_database_code 7000102

loop_
_symmetry_equiv_pos_as_xyz
x,y,z
-x,-y,-z
-x+1/2,y,z+1/2
x+1/2,-y,-z+1/2
x,-y+1/2,z+1/2
-x,y+1/2,-z+1/2
-x+1/2,-y+1/2,z
x+1/2,y+1/2,-z

loop_
_atom_site_label
_atom_site_type_symbol
_atom_site_fract_x
_atom_site_fract_y
_atom_site_fract_z
_atom_site_U_iso_or_equiv
_atom_site_occupancy
_atom_site_adp_type
_atom_site_refinement_flags_posn
_atom_site_refinement_flags_adp
_atom_site_refinement_flags_occupancy
_atom_site_disorder_assembly
_atom_site_disorder_group
_atom_site_attached_hydrogens
Ga1 Ga 0.07843(7) 0.04164(3) 0.12290(7) 0.0471 1.0000 Uani D . . . . .
N1 N 0.0376(3) 0.05347(19) -0.1204(4) 0.0263 1.0000 Uani D . . . . .
C1 C -0.0044(4) 0.1298(3) -0.1959(6) 0.0305 1.0000 Uani . . . . . .
C2 C -0.0239(7) 0.1175(4) -0.3846(8) 0.0571 1.0000 Uani . . . . . .
C3 C -0.1308(6) 0.1585(4) -0.1145(10) 0.0690 1.0000 Uani . . . . . .
C4 C 0.1056(5) 0.1898(3) -0.1682(7) 0.0416 1.0000 Uani . . . . . .
H1 H 0.0293 0.1077 0.2317 0.0500 1.0000 Uiso D . . . . .
H2 H 0.2217 0.0256 0.1619 0.0500 1.0000 Uiso D . . . . .
H3 H 0.1131 0.0393 -0.1756 0.0316 1.0000 Uiso D . . . . .
H21 H 0.0594 0.0989 -0.4346 0.0856 1.0000 Uiso . . . . . .
H22 H -0.0497 0.1675 -0.4369 0.0856 1.0000 Uiso . . . . . .
H23 H -0.0938 0.0782 -0.4033 0.0856 1.0000 Uiso . . . . . .
H31 H -0.2015 0.1197 -0.1325 0.1035 1.0000 Uiso . . . . . .
H32 H -0.1568 0.2089 -0.1646 0.1035 1.0000 Uiso . . . . . .
H33 H -0.1161 0.1654 0.0063 0.1035 1.0000 Uiso . . . . . .
H41 H 0.1186 0.1980 -0.0475 0.0623 1.0000 Uiso . . . . . .
H42 H 0.0808 0.2399 -0.2212 0.0623 1.0000 Uiso . . . . . .
H43 H 0.1883 0.1703 -0.2183 0.0623 1.0000 Uiso . . . . . .

loop_
_atom_site_aniso_label
_atom_site_aniso_U_11
_atom_site_aniso_U_22
_atom_site_aniso_U_33
_atom_site_aniso_U_23
_atom_site_aniso_U_13
_atom_site_aniso_U_12
Ga1 0.0733(5) 0.0411(3) 0.0269(3) 0.0030(3) -0.0159(3) -0.0320(3)
N1 0.0302(17) 0.0248(16) 0.0240(16) 0.0013(15) 0.0036(15) -0.0015(13)
C1 0.024(2) 0.026(2) 0.042(2) 0.0042(19) -0.0042(19) 0.0045(17)
C2 0.077(4) 0.050(3) 0.044(3) 0.016(3) -0.023(3) -0.004(3)
C3 0.036(3) 0.060(4) 0.110(6) -0.012(4) 0.011(4) 0.018(3)
C4 0.047(3) 0.023(2) 0.055(3) 0.006(2) 0.000(2) -0.0041(19)

loop_
_atom_type_symbol
_atom_type_scat_dispersion_real
_atom_type_scat_dispersion_imag
_atom_type_scat_Cromer_Mann_a1
_atom_type_scat_Cromer_Mann_b1
_atom_type_scat_Cromer_Mann_a2
_atom_type_scat_Cromer_Mann_b2
_atom_type_scat_Cromer_Mann_a3
_atom_type_scat_Cromer_Mann_b3
_atom_type_scat_Cromer_Mann_a4
_atom_type_scat_Cromer_Mann_b4
_atom_type_scat_Cromer_Mann_c
_atom_type_scat_source
C 0.0033 0.0016 2.3100 20.8439 1.0200 10.2075 1.5886 0.5687 0.8650 51.6512 0.2156 'International Tables Vol C 4.2.6.8 and 6.1.1.4'
H 0.0000 0.0000 0.4930 10.5109 0.3229 26.1257 0.1402 3.1424 0.0408 57.7997 0.0030 'International Tables Vol C 4.2.6.8 and 6.1.1.4'
N 0.0061 0.0033 12.2126 0.0057 3.1322 9.8933 2.0125 28.9975 1.1663 0.5826 -11.5290 'International Tables Vol C 4.2.6.8 and 6.1.1.4'
Ga 0.1630 1.6090 15.2354 3.0669 6.7006 0.2412 4.3591 10.7805 2.9623 61.4135 1.7189 'International Tables Vol C 4.2.6.8 and 6.1.1.4'

loop_
_geom_angle_atom_site_label_1
_geom_angle_site_symmetry_1
_geom_angle_atom_site_label_2
_geom_angle_site_symmetry_2
_geom_angle_atom_site_label_3
_geom_angle_site_symmetry_3
_geom_angle
_geom_angle_publ_flag
N1 2_555 Ga1 . N1 . 87.17(14) yes
N1 2_555 Ga1 . H1 . 114.7 no
N1 . Ga1 . H1 . 114.7 no
N1 2_555 Ga1 . H2 . 114.7 no
N1 . Ga1 . H2 . 114.7 no
H1 . Ga1 . H2 . 109.5 no
Ga1 2_555 N1 . Ga1 . 92.83(14) yes
Ga1 2_555 N1 . C1 . 122.3(3) yes
Ga1 . N1 . C1 . 122.6(3) yes
Ga1 2_555 N1 . H3 . 105.7 no
Ga1 . N1 . H3 . 105.7 no
C1 . N1 . H3 . 105.7 no
N1 . C1 . C2 . 108.3(4) yes
N1 . C1 . C3 . 110.3(4) yes
C2 . C1 . C3 . 111.0(5) yes
N1 . C1 . C4 . 108.5(4) yes
C2 . C1 . C4 . 109.1(4) yes
C3 . C1 . C4 . 109.6(4) yes
C1 . C2 . H21 . 109.5 no
C1 . C2 . H22 . 109.5 no
H21 . C2 . H22 . 109.5 no
C1 . C2 . H23 . 109.5 no
H21 . C2 . H23 . 109.5 no
H22 . C2 . H23 . 109.5 no
C1 . C3 . H31 . 109.4 no
C1 . C3 . H32 . 109.5 no
H31 . C3 . H32 . 109.5 no
C1 . C3 . H33 . 109.5 no
H31 . C3 . H33 . 109.5 no
H32 . C3 . H33 . 109.5 no
C1 . C4 . H41 . 109.5 no
C1 . C4 . H42 . 109.5 no
H41 . C4 . H42 . 109.5 no
C1 . C4 . H43 . 109.5 no
H41 . C4 . H43 . 109.5 no
H42 . C4 . H43 . 109.5 no

loop_
_geom_bond_atom_site_label_1
_geom_bond_site_symmetry_1
_geom_bond_atom_site_label_2
_geom_bond_site_symmetry_2
_geom_bond_distance
_geom_bond_publ_flag
Ga1 . N1 2_555 1.992(3) yes
Ga1 . N1 . 1.989(4) yes
Ga1 . H1 . 1.500 no
Ga1 . H2 . 1.500 no
N1 . C1 . 1.488(5) yes
N1 . H3 . 0.910 no
C1 . C2 . 1.529(7) yes
C1 . C3 . 1.508(7) yes
C1 . C4 . 1.520(6) yes
C2 . H21 . 0.980 no
C2 . H22 . 0.980 no
C2 . H23 . 0.980 no
C3 . H31 . 0.980 no
C3 . H32 . 0.980 no
C3 . H33 . 0.980 no
C4 . H41 . 0.980 no
C4 . H42 . 0.980 no
C4 . H43 . 0.980 no
